data_4316456
loop_
_publ_author_name
'Olivier B\'enaud'
'Jean-Claude Berthet'
'Pierre Thu\'ery'
'Michel Ephritikhine'

_publ_section_title
;
 The Bis Metallacyclic Anion [U(N{SiMe3}2)(CH2SiMe2N{SiMe3})2]-
;
_journal_name_full 'Inorganic Chemistry'
_journal_page_first 8117
_journal_page_last 8130
_journal_paper_doi 10.1021/ic1012044
_journal_volume 49
_journal_year 2010
_chemical_formula_sum 'C26 H68 N3 Na O2 Si6 U'
_chemical_formula_weight 884.39
_space_group_IT_number 14
_symmetry_cell_setting monoclinic
_symmetry_space_group_name_Hall '-P 2ybc'
_symmetry_space_group_name_H-M 'P 1 21/c 1'
_atom_sites_solution_hydrogens geom
_atom_sites_solution_primary direct
_atom_sites_solution_secondary difmap
_audit_creation_method SHELXL-97
_cell_angle_alpha 90.00
_cell_angle_beta 101.310(4)
_cell_angle_gamma 90.00
_cell_formula_units_Z 4
_cell_length_a 8.5005(3)
_cell_length_b 35.152(2)
_cell_length_c 14.3900(10)
_cell_measurement_reflns_used 91558
_cell_measurement_temperature 150(2)
_cell_measurement_theta_max 25.68
_cell_measurement_theta_min 3.00
_cell_volume 4216.4(4)
_computing_cell_refinement 'HKL2000 (Otwinowski & Minor, 1997)'
_computing_data_collection 'COLLECT (Hooft, 1998)'
_computing_data_reduction 'HKL2000 (Otwinowski & Minor, 1997)'
_computing_molecular_graphics 'SHELXTL (Sheldrick, 1999)'
_computing_publication_material 'SHELXTL (Sheldrick, 1999); PLATON (Spek, 2003)'
_computing_structure_refinement 'SHELXL-97 (Sheldrick, 1997)'
_computing_structure_solution 'SHELXS-97 (Sheldrick, 1997)'
_diffrn_ambient_temperature 150(2)
_diffrn_measured_fraction_theta_full 0.998
_diffrn_measured_fraction_theta_max 0.998
_diffrn_measurement_device_type 'Nonius Kappa-CCD area-detector diffractometer'
_diffrn_measurement_method 'one \f and eight \w scans with 2\% steps (609 frames)'
_diffrn_radiation_monochromator graphite
_diffrn_radiation_source 'fine-focus sealed tube'
_diffrn_radiation_type MoK\a
_diffrn_radiation_wavelength 0.71073
_diffrn_reflns_av_R_equivalents 0.0460
_diffrn_reflns_av_sigmaI/netI 0.0611
_diffrn_reflns_limit_h_max 10
_diffrn_reflns_limit_h_min -10
_diffrn_reflns_limit_k_max 42
_diffrn_reflns_limit_k_min -41
_diffrn_reflns_limit_l_max 17
_diffrn_reflns_limit_l_min -17
_diffrn_reflns_number 91558
_diffrn_reflns_theta_full 25.68
_diffrn_reflns_theta_max 25.68
_diffrn_reflns_theta_min 3.00
_diffrn_standards_decay_% 0
_diffrn_standards_interval_time 0
_diffrn_standards_number 0
_exptl_absorpt_coefficient_mu 4.055
_exptl_absorpt_correction_T_max 0.667
_exptl_absorpt_correction_T_min 0.461
_exptl_absorpt_correction_type multi-scan
_exptl_absorpt_process_details 'SCALEPACK (Otwinowski & Minor, 1997)'
_exptl_crystal_colour 'translucent light yellow-green'
_exptl_crystal_density_diffrn 1.393
_exptl_crystal_density_method 'not measured'
_exptl_crystal_description parallelepiped
_exptl_crystal_F_000 1792
_exptl_crystal_size_max 0.18
_exptl_crystal_size_mid 0.12
_exptl_crystal_size_min 0.10
_refine_diff_density_max 0.517
_refine_diff_density_min -0.963
_refine_diff_density_rms 0.141
_refine_ls_extinction_method none
_refine_ls_goodness_of_fit_ref 0.967
_refine_ls_hydrogen_treatment constr
_refine_ls_matrix_type full
_refine_ls_number_parameters 368
_refine_ls_number_reflns 8003
_refine_ls_number_restraints 0
_refine_ls_restrained_S_all 0.967
_refine_ls_R_factor_all 0.0482
_refine_ls_R_factor_gt 0.0265
_refine_ls_shift/su_max 0.001
_refine_ls_shift/su_mean 0.000
_refine_ls_structure_factor_coef Fsqd
_refine_ls_weighting_details 'calc w=1/[\s^2^(Fo^2^)+(0.0135P)^2^] where P=(Fo^2^+2Fc^2^)/3'
_refine_ls_weighting_scheme calc
_refine_ls_wR_factor_gt 0.0446
_refine_ls_wR_factor_ref 0.0479
_reflns_number_gt 6109
_reflns_number_total 8003
_reflns_threshold_expression >2sigma(I)
_cod_data_source_file ic1012044_si_002_03.cif
_cod_data_source_block 2c
_cod_original_sg_symbol_H-M 'P 21/c'
_cod_database_code 4316456

loop_
_symmetry_equiv_pos_as_xyz
'x, y, z'
'-x, y+1/2, -z+1/2'
'-x, -y, -z'
'x, -y-1/2, z-1/2'

loop_
_atom_site_label
_atom_site_type_symbol
_atom_site_fract_x
_atom_site_fract_y
_atom_site_fract_z
_atom_site_U_iso_or_equiv
_atom_site_adp_type
_atom_site_occupancy
_atom_site_symmetry_multiplicity
_atom_site_calc_flag
_atom_site_refinement_flags
_atom_site_disorder_assembly
_atom_site_disorder_group
U U 0.734256(13) 0.122614(3) 0.813912(8) 0.02556(5) Uani 1 1 d . . .
Na Na 0.16572(13) 0.12611(4) 0.59985(8) 0.0344(3) Uani 1 1 d . . .
Si1 Si 0.47756(10) 0.06822(3) 0.70593(6) 0.0313(2) Uani 1 1 d . . .
Si2 Si 0.77532(10) 0.02158(3) 0.81460(7) 0.0345(2) Uani 1 1 d . . .
Si3 Si 0.88314(10) 0.17401(3) 0.68112(6) 0.0298(2) Uani 1 1 d . . .
Si4 Si 0.65610(10) 0.22247(3) 0.78371(6) 0.0301(2) Uani 1 1 d . . .
Si5 Si 0.99134(10) 0.14903(3) 1.02756(7) 0.0349(2) Uani 1 1 d . . .
Si6 Si 0.68803(11) 0.10943(3) 1.04950(7) 0.0337(2) Uani 1 1 d . . .
N1 N 0.6631(3) 0.06142(7) 0.77853(16) 0.0271(6) Uani 1 1 d . . .
N2 N 0.7615(3) 0.18277(7) 0.76222(17) 0.0257(6) Uani 1 1 d . . .
N3 N 0.8131(3) 0.12734(7) 0.97917(16) 0.0270(6) Uani 1 1 d . . .
O1 O 0.0325(3) 0.08919(7) 0.47589(16) 0.0466(6) Uani 1 1 d . . .
O2 O 0.2466(2) 0.16318(7) 0.48420(15) 0.0423(6) Uani 1 1 d . . .
C1 C 0.4534(3) 0.11971(8) 0.7173(2) 0.0318(8) Uani 1 1 d . . .
H1A H 0.3676 0.1252 0.7424 0.038 Uiso 1 1 d R . .
H1B H 0.4543 0.1353 0.6659 0.038 Uiso 1 1 d R . .
C2 C 0.4812(4) 0.05364(10) 0.5807(2) 0.0435(9) Uani 1 1 d . . .
H2A H 0.5598 0.0685 0.5572 0.065 Uiso 1 1 calc R . .
H2B H 0.3774 0.0578 0.5416 0.065 Uiso 1 1 calc R . .
H2C H 0.5083 0.0272 0.5793 0.065 Uiso 1 1 calc R . .
C3 C 0.3161(3) 0.03984(10) 0.7470(2) 0.0409(9) Uani 1 1 d . . .
H3A H 0.3442 0.0134 0.7494 0.061 Uiso 1 1 calc R . .
H3B H 0.2160 0.0434 0.7036 0.061 Uiso 1 1 calc R . .
H3C H 0.3057 0.0483 0.8090 0.061 Uiso 1 1 calc R . .
C4 C 0.8236(4) -0.00638(11) 0.7125(2) 0.0594(11) Uani 1 1 d . . .
H4A H 0.7266 -0.0169 0.6761 0.089 Uiso 1 1 calc R . .
H4B H 0.8964 -0.0266 0.7362 0.089 Uiso 1 1 calc R . .
H4C H 0.8724 0.0101 0.6730 0.089 Uiso 1 1 calc R . .
C5 C 0.6721(4) -0.01120(10) 0.8849(3) 0.0524(11) Uani 1 1 d . . .
H5A H 0.6344 0.0029 0.9333 0.079 Uiso 1 1 calc R . .
H5B H 0.7460 -0.0304 0.9139 0.079 Uiso 1 1 calc R . .
H5C H 0.5828 -0.0230 0.8439 0.079 Uiso 1 1 calc R . .
C6 C 0.9705(3) 0.03703(10) 0.8889(2) 0.0425(9) Uani 1 1 d . . .
H6A H 1.0266 0.0529 0.8519 0.064 Uiso 1 1 calc R . .
H6B H 1.0345 0.0151 0.9103 0.064 Uiso 1 1 calc R . .
H6C H 0.9506 0.0511 0.9427 0.064 Uiso 1 1 calc R . .
C7 C 0.9265(3) 0.12317(8) 0.7025(2) 0.0313(8) Uani 1 1 d . . .
H7A H 1.0409 0.1183 0.7366 0.038 Uiso 1 1 d R . .
H7B H 0.9045 0.1042 0.6546 0.038 Uiso 1 1 d R . .
C8 C 0.7709(4) 0.18250(11) 0.5556(2) 0.0464(10) Uani 1 1 d . . .
H8A H 0.6772 0.1666 0.5430 0.070 Uiso 1 1 calc R . .
H8B H 0.8393 0.1764 0.5119 0.070 Uiso 1 1 calc R . .
H8C H 0.7393 0.2087 0.5483 0.070 Uiso 1 1 calc R . .
C9 C 1.0655(3) 0.20545(9) 0.6983(2) 0.0386(9) Uani 1 1 d . . .
H9A H 1.0334 0.2316 0.7007 0.058 Uiso 1 1 calc R . .
H9B H 1.1199 0.2020 0.6464 0.058 Uiso 1 1 calc R . .
H9C H 1.1364 0.1989 0.7566 0.058 Uiso 1 1 calc R . .
C10 C 0.5069(3) 0.23790(10) 0.6765(2) 0.0462(10) Uani 1 1 d . . .
H10A H 0.5626 0.2483 0.6304 0.069 Uiso 1 1 calc R . .
H10B H 0.4374 0.2569 0.6944 0.069 Uiso 1 1 calc R . .
H10C H 0.4443 0.2164 0.6498 0.069 Uiso 1 1 calc R . .
C11 C 0.7920(4) 0.26364(9) 0.8229(2) 0.0426(9) Uani 1 1 d . . .
H11A H 0.8671 0.2569 0.8794 0.064 Uiso 1 1 calc R . .
H11B H 0.7295 0.2851 0.8356 0.064 Uiso 1 1 calc R . .
H11C H 0.8492 0.2701 0.7738 0.064 Uiso 1 1 calc R . .
C12 C 0.5434(4) 0.21121(10) 0.8806(2) 0.0409(9) Uani 1 1 d . . .
H12A H 0.4636 0.1922 0.8587 0.061 Uiso 1 1 calc R . .
H12B H 0.4922 0.2338 0.8974 0.061 Uiso 1 1 calc R . .
H12C H 0.6168 0.2018 0.9351 0.061 Uiso 1 1 calc R . .
C13 C 0.9662(4) 0.19860(10) 1.0697(3) 0.0560(11) Uani 1 1 d . . .
H13A H 0.9079 0.2135 1.0184 0.084 Uiso 1 1 calc R . .
H13B H 1.0698 0.2098 1.0919 0.084 Uiso 1 1 calc R . .
H13C H 0.9079 0.1979 1.1205 0.084 Uiso 1 1 calc R . .
C14 C 1.1195(4) 0.15386(11) 0.9372(2) 0.0500(11) Uani 1 1 d . . .
H14A H 1.1394 0.1292 0.9136 0.075 Uiso 1 1 calc R . .
H14B H 1.2196 0.1655 0.9656 0.075 Uiso 1 1 calc R . .
H14C H 1.0657 0.1694 0.8859 0.075 Uiso 1 1 calc R . .
C15 C 1.1128(4) 0.12218(11) 1.1302(2) 0.0520(11) Uani 1 1 d . . .
H15A H 1.0555 0.1214 1.1814 0.078 Uiso 1 1 calc R . .
H15B H 1.2140 0.1347 1.1509 0.078 Uiso 1 1 calc R . .
H15C H 1.1309 0.0967 1.1107 0.078 Uiso 1 1 calc R . .
C16 C 0.6424(4) 0.14464(11) 1.1405(2) 0.0530(10) Uani 1 1 d . . .
H16A H 0.7392 0.1503 1.1850 0.079 Uiso 1 1 calc R . .
H16B H 0.5651 0.1338 1.1733 0.079 Uiso 1 1 calc R . .
H16C H 0.5998 0.1676 1.1091 0.079 Uiso 1 1 calc R . .
C17 C 0.4912(3) 0.09598(11) 0.9730(2) 0.0452(10) Uani 1 1 d . . .
H17A H 0.4476 0.1175 0.9355 0.068 Uiso 1 1 calc R . .
H17B H 0.4179 0.0882 1.0124 0.068 Uiso 1 1 calc R . .
H17C H 0.5071 0.0754 0.9320 0.068 Uiso 1 1 calc R . .
C18 C 0.7670(4) 0.06516(10) 1.1159(2) 0.0436(9) Uani 1 1 d . . .
H18A H 0.7899 0.0464 1.0720 0.065 Uiso 1 1 calc R . .
H18B H 0.6881 0.0554 1.1491 0.065 Uiso 1 1 calc R . .
H18C H 0.8635 0.0711 1.1605 0.065 Uiso 1 1 calc R . .
C19 C -0.0207(4) 0.05138(11) 0.4893(3) 0.0584(11) Uani 1 1 d . . .
H19A H -0.0352 0.0480 0.5540 0.070 Uiso 1 1 calc R . .
H19B H 0.0580 0.0330 0.4769 0.070 Uiso 1 1 calc R . .
C20 C -0.1788(4) 0.04560(13) 0.4206(3) 0.0664(12) Uani 1 1 d . . .
H20A H -0.1647 0.0297 0.3677 0.080 Uiso 1 1 calc R . .
H20B H -0.2578 0.0340 0.4520 0.080 Uiso 1 1 calc R . .
C21 C -0.2284(4) 0.08517(13) 0.3881(3) 0.0599(12) Uani 1 1 d . . .
H21A H -0.2889 0.0974 0.4303 0.072 Uiso 1 1 calc R . .
H21B H -0.2917 0.0852 0.3241 0.072 Uiso 1 1 calc R . .
C22 C -0.0676(4) 0.10412(12) 0.3922(3) 0.0530(11) Uani 1 1 d . . .
H22A H -0.0244 0.0979 0.3365 0.064 Uiso 1 1 calc R . .
H22B H -0.0770 0.1315 0.3964 0.064 Uiso 1 1 calc R . .
C23 C 0.3413(4) 0.14450(11) 0.4241(2) 0.0465(10) Uani 1 1 d . . .
H23A H 0.2814 0.1237 0.3895 0.056 Uiso 1 1 calc R . .
H23B H 0.4397 0.1344 0.4618 0.056 Uiso 1 1 calc R . .
C24 C 0.3781(4) 0.17436(11) 0.3569(2) 0.0492(10) Uani 1 1 d . . .
H24A H 0.3878 0.1634 0.2965 0.059 Uiso 1 1 calc R . .
H24B H 0.4761 0.1879 0.3833 0.059 Uiso 1 1 calc R . .
C25 C 0.2322(4) 0.20027(11) 0.3469(2) 0.0484(10) Uani 1 1 d . . .
H25A H 0.2556 0.2257 0.3270 0.058 Uiso 1 1 calc R . .
H25B H 0.1414 0.1900 0.3026 0.058 Uiso 1 1 calc R . .
C26 C 0.2028(4) 0.20015(11) 0.4464(3) 0.0503(10) Uani 1 1 d . . .
H26A H 0.2675 0.2195 0.4841 0.060 Uiso 1 1 calc R . .
H26B H 0.0907 0.2052 0.4466 0.060 Uiso 1 1 calc R . .

loop_
_atom_site_aniso_label
_atom_site_aniso_U_11
_atom_site_aniso_U_22
_atom_site_aniso_U_33
_atom_site_aniso_U_23
_atom_site_aniso_U_13
_atom_site_aniso_U_12
U 0.02586(7) 0.02446(8) 0.02735(7) 0.00114(6) 0.00762(5) -0.00028(6)
Na 0.0320(7) 0.0375(9) 0.0343(7) 0.0018(6) 0.0083(6) -0.0017(6)
Si1 0.0323(5) 0.0276(6) 0.0344(6) -0.0008(4) 0.0074(4) -0.0029(4)
Si2 0.0389(5) 0.0252(6) 0.0420(6) 0.0031(5) 0.0143(5) 0.0042(4)
Si3 0.0297(5) 0.0297(6) 0.0315(6) 0.0024(4) 0.0099(4) -0.0005(4)
Si4 0.0308(5) 0.0252(6) 0.0354(6) 0.0016(4) 0.0091(4) 0.0018(4)
Si5 0.0365(5) 0.0364(6) 0.0305(6) -0.0016(4) 0.0033(4) -0.0017(5)
Si6 0.0387(5) 0.0338(6) 0.0312(6) 0.0024(4) 0.0133(4) 0.0034(5)
N1 0.0257(14) 0.0253(16) 0.0306(16) 0.0010(12) 0.0063(12) -0.0012(12)
N2 0.0264(13) 0.0235(16) 0.0275(15) 0.0005(12) 0.0058(11) -0.0004(12)
N3 0.0288(14) 0.0261(17) 0.0258(14) -0.0008(12) 0.0049(12) 0.0024(12)
O1 0.0575(15) 0.0437(18) 0.0389(16) -0.0026(12) 0.0103(12) -0.0099(13)
O2 0.0487(14) 0.0394(16) 0.0418(15) 0.0119(12) 0.0160(12) 0.0062(12)
C1 0.0249(17) 0.034(2) 0.037(2) 0.0062(16) 0.0084(15) -0.0005(15)
C2 0.052(2) 0.037(2) 0.040(2) -0.0055(18) 0.0055(18) -0.0034(18)
C3 0.0368(19) 0.038(2) 0.045(2) 0.0005(18) 0.0033(17) -0.0090(17)
C4 0.072(3) 0.045(3) 0.062(3) -0.010(2) 0.017(2) 0.017(2)
C5 0.052(2) 0.038(3) 0.068(3) 0.016(2) 0.014(2) -0.0017(19)
C6 0.0337(19) 0.042(2) 0.053(2) 0.0140(18) 0.0120(17) 0.0096(17)
C7 0.0357(18) 0.027(2) 0.0333(19) -0.0080(16) 0.0133(15) -0.0025(15)
C8 0.050(2) 0.057(3) 0.035(2) 0.0068(19) 0.0144(18) 0.0029(19)
C9 0.046(2) 0.029(2) 0.045(2) 0.0028(17) 0.0212(17) -0.0030(17)
C10 0.042(2) 0.043(3) 0.055(2) 0.0097(19) 0.0123(18) 0.0118(18)
C11 0.049(2) 0.033(2) 0.049(2) -0.0062(18) 0.0181(18) -0.0016(17)
C12 0.0374(19) 0.037(2) 0.051(2) 0.0028(18) 0.0168(17) 0.0098(17)
C13 0.056(2) 0.048(3) 0.062(3) -0.014(2) 0.007(2) -0.008(2)
C14 0.035(2) 0.074(3) 0.040(2) 0.001(2) 0.0049(17) -0.0098(19)
C15 0.046(2) 0.060(3) 0.044(2) 0.006(2) -0.0057(18) -0.004(2)
C16 0.065(2) 0.053(3) 0.049(3) -0.005(2) 0.030(2) 0.004(2)
C17 0.039(2) 0.062(3) 0.038(2) 0.0111(19) 0.0162(17) -0.0021(19)
C18 0.050(2) 0.043(3) 0.040(2) 0.0083(18) 0.0135(18) 0.0009(18)
C19 0.078(3) 0.044(3) 0.056(3) -0.009(2) 0.019(2) -0.013(2)
C20 0.059(3) 0.065(4) 0.079(3) -0.020(3) 0.024(2) -0.019(2)
C21 0.054(3) 0.077(4) 0.049(3) -0.007(2) 0.010(2) -0.009(2)
C22 0.059(3) 0.061(3) 0.040(2) 0.004(2) 0.011(2) -0.004(2)
C23 0.043(2) 0.045(3) 0.053(3) 0.005(2) 0.0139(19) 0.0013(19)
C24 0.043(2) 0.065(3) 0.042(2) 0.006(2) 0.0144(18) -0.011(2)
C25 0.045(2) 0.055(3) 0.043(2) 0.0136(19) 0.0031(19) -0.002(2)
C26 0.049(2) 0.055(3) 0.045(3) 0.009(2) 0.0048(19) 0.005(2)

loop_
_atom_type_symbol
_atom_type_description
_atom_type_scat_dispersion_real
_atom_type_scat_dispersion_imag
_atom_type_scat_source
C C 0.0033 0.0016 'International Tables Vol C Tables 4.2.6.8 and 6.1.1.4'
H H 0.0000 0.0000 'International Tables Vol C Tables 4.2.6.8 and 6.1.1.4'
N N 0.0061 0.0033 'International Tables Vol C Tables 4.2.6.8 and 6.1.1.4'
O O 0.0106 0.0060 'International Tables Vol C Tables 4.2.6.8 and 6.1.1.4'
Si Si 0.0817 0.0704 'International Tables Vol C Tables 4.2.6.8 and 6.1.1.4'
U U -9.6767 9.6646 'International Tables Vol C Tables 4.2.6.8 and 6.1.1.4'
Na Na 0.0362 0.0249 'International Tables Vol C Tables 4.2.6.8 and 6.1.1.4'

loop_
_geom_angle_atom_site_label_1
_geom_angle_atom_site_label_2
_geom_angle_atom_site_label_3
_geom_angle
_geom_angle_site_symmetry_1
_geom_angle_site_symmetry_3
_geom_angle_publ_flag
N1 U N2 148.37(9) . . ?
N1 U N3 107.79(8) . . ?
N2 U N3 103.83(8) . . ?
N1 U C7 92.45(9) . . ?
N2 U C7 70.19(9) . . ?
N3 U C7 123.76(9) . . ?
N1 U C1 69.81(9) . . ?
N2 U C1 90.21(9) . . ?
N3 U C1 127.85(9) . . ?
C7 U C1 108.31(10) . . ?
O1 Na O2 86.06(9) . . ?
O1 Na C1 133.09(10) . . ?
O2 Na C1 97.84(9) . . ?
O1 Na C7 95.26(9) . 1_455 ?
O2 Na C7 139.76(10) . 1_455 ?
C1 Na C7 109.67(10) . 1_455 ?
N1 Si1 C1 100.79(13) . . ?
N1 Si1 C2 110.92(13) . . ?
C1 Si1 C2 112.23(15) . . ?
N1 Si1 C3 111.82(13) . . ?
C1 Si1 C3 113.19(15) . . ?
C2 Si1 C3 107.85(15) . . ?
N1 Si2 C5 112.07(14) . . ?
N1 Si2 C6 108.31(14) . . ?
C5 Si2 C6 109.19(16) . . ?
N1 Si2 C4 112.58(15) . . ?
C5 Si2 C4 107.44(19) . . ?
C6 Si2 C4 107.10(16) . . ?
N2 Si3 C7 100.75(13) . . ?
N2 Si3 C9 113.11(13) . . ?
C7 Si3 C9 114.59(14) . . ?
N2 Si3 C8 111.05(13) . . ?
C7 Si3 C8 111.10(16) . . ?
C9 Si3 C8 106.33(15) . . ?
N2 Si4 C11 111.71(13) . . ?
N2 Si4 C10 112.28(14) . . ?
C11 Si4 C10 107.61(16) . . ?
N2 Si4 C12 108.77(14) . . ?
C11 Si4 C12 108.28(15) . . ?
C10 Si4 C12 108.06(15) . . ?
N3 Si5 C14 110.38(14) . . ?
N3 Si5 C13 113.40(14) . . ?
C14 Si5 C13 105.16(18) . . ?
N3 Si5 C15 113.59(14) . . ?
C14 Si5 C15 106.72(16) . . ?
C13 Si5 C15 107.03(17) . . ?
N3 Si6 C17 109.25(13) . . ?
N3 Si6 C18 113.62(13) . . ?
C17 Si6 C18 106.17(16) . . ?
N3 Si6 C16 113.57(15) . . ?
C17 Si6 C16 106.86(16) . . ?
C18 Si6 C16 106.89(17) . . ?
Si2 N1 Si1 133.04(15) . . ?
Si2 N1 U 126.76(12) . . ?
Si1 N1 U 100.15(12) . . ?
Si4 N2 Si3 131.82(15) . . ?
Si4 N2 U 127.39(13) . . ?
Si3 N2 U 99.68(11) . . ?
Si5 N3 Si6 121.38(14) . . ?
Si5 N3 U 119.76(12) . . ?
Si6 N3 U 118.85(12) . . ?
C19 O1 C22 107.7(3) . . ?
C19 O1 Na 122.5(2) . . ?
C22 O1 Na 124.3(2) . . ?
C26 O2 C23 108.6(2) . . ?
C26 O2 Na 133.7(2) . . ?
C23 O2 Na 116.8(2) . . ?
Si1 C1 U 88.79(11) . . ?
Si1 C1 Na 97.47(12) . . ?
U C1 Na 171.14(13) . . ?
Si1 C1 H1A 111.3 . . ?
U C1 H1A 121.9 . . ?
Na C1 H1A 61.6 . . ?
Si1 C1 H1B 119.8 . . ?
U C1 H1B 105.3 . . ?
Na C1 H1B 66.2 . . ?
H1A C1 H1B 109.3 . . ?
Si1 C2 H2A 109.5 . . ?
Si1 C2 H2B 109.5 . . ?
H2A C2 H2B 109.5 . . ?
Si1 C2 H2C 109.5 . . ?
H2A C2 H2C 109.5 . . ?
H2B C2 H2C 109.5 . . ?
Si1 C3 H3A 109.5 . . ?
Si1 C3 H3B 109.5 . . ?
H3A C3 H3B 109.5 . . ?
Si1 C3 H3C 109.5 . . ?
H3A C3 H3C 109.5 . . ?
H3B C3 H3C 109.5 . . ?
Si2 C4 H4A 109.5 . . ?
Si2 C4 H4B 109.5 . . ?
H4A C4 H4B 109.5 . . ?
Si2 C4 H4C 109.5 . . ?
H4A C4 H4C 109.5 . . ?
H4B C4 H4C 109.5 . . ?
Si2 C5 H5A 109.5 . . ?
Si2 C5 H5B 109.5 . . ?
H5A C5 H5B 109.5 . . ?
Si2 C5 H5C 109.5 . . ?
H5A C5 H5C 109.5 . . ?
H5B C5 H5C 109.5 . . ?
Si2 C6 H6A 109.5 . . ?
Si2 C6 H6B 109.5 . . ?
H6A C6 H6B 109.5 . . ?
Si2 C6 H6C 109.5 . . ?
H6A C6 H6C 109.5 . . ?
H6B C6 H6C 109.5 . . ?
Si3 C7 U 88.87(11) . . ?
Si3 C7 Na 91.07(11) . 1_655 ?
U C7 Na 172.86(14) . 1_655 ?
Si3 C7 H7A 112.8 . . ?
U C7 H7A 111.9 . . ?
Na C7 H7A 61.6 1_655 . ?
Si3 C7 H7B 123.8 . . ?
U C7 H7B 113.5 . . ?
Na C7 H7B 72.3 1_655 . ?
H7A C7 H7B 105.4 . . ?
Si3 C8 H8A 109.5 . . ?
Si3 C8 H8B 109.5 . . ?
H8A C8 H8B 109.5 . . ?
Si3 C8 H8C 109.5 . . ?
H8A C8 H8C 109.5 . . ?
H8B C8 H8C 109.5 . . ?
Si3 C9 H9A 109.5 . . ?
Si3 C9 H9B 109.5 . . ?
H9A C9 H9B 109.5 . . ?
Si3 C9 H9C 109.5 . . ?
H9A C9 H9C 109.5 . . ?
H9B C9 H9C 109.5 . . ?
Si4 C10 H10A 109.5 . . ?
Si4 C10 H10B 109.5 . . ?
H10A C10 H10B 109.5 . . ?
Si4 C10 H10C 109.5 . . ?
H10A C10 H10C 109.5 . . ?
H10B C10 H10C 109.5 . . ?
Si4 C11 H11A 109.5 . . ?
Si4 C11 H11B 109.5 . . ?
H11A C11 H11B 109.5 . . ?
Si4 C11 H11C 109.5 . . ?
H11A C11 H11C 109.5 . . ?
H11B C11 H11C 109.5 . . ?
Si4 C12 H12A 109.5 . . ?
Si4 C12 H12B 109.5 . . ?
H12A C12 H12B 109.5 . . ?
Si4 C12 H12C 109.5 . . ?
H12A C12 H12C 109.5 . . ?
H12B C12 H12C 109.5 . . ?
Si5 C13 H13A 109.5 . . ?
Si5 C13 H13B 109.5 . . ?
H13A C13 H13B 109.5 . . ?
Si5 C13 H13C 109.5 . . ?
H13A C13 H13C 109.5 . . ?
H13B C13 H13C 109.5 . . ?
Si5 C14 H14A 109.5 . . ?
Si5 C14 H14B 109.5 . . ?
H14A C14 H14B 109.5 . . ?
Si5 C14 H14C 109.5 . . ?
H14A C14 H14C 109.5 . . ?
H14B C14 H14C 109.5 . . ?
Si5 C15 H15A 109.5 . . ?
Si5 C15 H15B 109.5 . . ?
H15A C15 H15B 109.5 . . ?
Si5 C15 H15C 109.5 . . ?
H15A C15 H15C 109.5 . . ?
H15B C15 H15C 109.5 . . ?
Si6 C16 H16A 109.5 . . ?
Si6 C16 H16B 109.5 . . ?
H16A C16 H16B 109.5 . . ?
Si6 C16 H16C 109.5 . . ?
H16A C16 H16C 109.5 . . ?
H16B C16 H16C 109.5 . . ?
Si6 C17 H17A 109.5 . . ?
Si6 C17 H17B 109.5 . . ?
H17A C17 H17B 109.5 . . ?
Si6 C17 H17C 109.5 . . ?
H17A C17 H17C 109.5 . . ?
H17B C17 H17C 109.5 . . ?
Si6 C18 H18A 109.5 . . ?
Si6 C18 H18B 109.5 . . ?
H18A C18 H18B 109.5 . . ?
Si6 C18 H18C 109.5 . . ?
H18A C18 H18C 109.5 . . ?
H18B C18 H18C 109.5 . . ?
O1 C19 C20 107.4(3) . . ?
O1 C19 H19A 110.2 . . ?
C20 C19 H19A 110.2 . . ?
O1 C19 H19B 110.2 . . ?
C20 C19 H19B 110.2 . . ?
H19A C19 H19B 108.5 . . ?
C21 C20 C19 103.8(3) . . ?
C21 C20 H20A 111.0 . . ?
C19 C20 H20A 111.0 . . ?
C21 C20 H20B 111.0 . . ?
C19 C20 H20B 111.0 . . ?
H20A C20 H20B 109.0 . . ?
C20 C21 C22 101.5(3) . . ?
C20 C21 H21A 111.5 . . ?
C22 C21 H21A 111.5 . . ?
C20 C21 H21B 111.5 . . ?
C22 C21 H21B 111.5 . . ?
H21A C21 H21B 109.3 . . ?
O1 C22 C21 104.8(3) . . ?
O1 C22 H22A 110.8 . . ?
C21 C22 H22A 110.8 . . ?
O1 C22 H22B 110.8 . . ?
C21 C22 H22B 110.8 . . ?
H22A C22 H22B 108.9 . . ?
O2 C23 C24 106.1(3) . . ?
O2 C23 H23A 110.5 . . ?
C24 C23 H23A 110.5 . . ?
O2 C23 H23B 110.5 . . ?
C24 C23 H23B 110.5 . . ?
H23A C23 H23B 108.7 . . ?
C23 C24 C25 102.1(3) . . ?
C23 C24 H24A 111.3 . . ?
C25 C24 H24A 111.3 . . ?
C23 C24 H24B 111.3 . . ?
C25 C24 H24B 111.3 . . ?
H24A C24 H24B 109.2 . . ?
C26 C25 C24 101.1(3) . . ?
C26 C25 H25A 111.5 . . ?
C24 C25 H25A 111.5 . . ?
C26 C25 H25B 111.5 . . ?
C24 C25 H25B 111.5 . . ?
H25A C25 H25B 109.4 . . ?
O2 C26 C25 106.6(3) . . ?
O2 C26 H26A 110.4 . . ?
C25 C26 H26A 110.4 . . ?
O2 C26 H26B 110.4 . . ?
C25 C26 H26B 110.4 . . ?
H26A C26 H26B 108.6 . . ?

loop_
_geom_bond_atom_site_label_1
_geom_bond_atom_site_label_2
_geom_bond_distance
_geom_bond_site_symmetry_2
_geom_bond_publ_flag
U N1 2.265(2) . ?
U N2 2.269(2) . ?
U N3 2.347(2) . ?
U C7 2.504(3) . ?
U C1 2.518(3) . ?
Na O1 2.314(3) . ?
Na O2 2.322(2) . ?
Na C1 2.696(3) . ?
Na C7 2.740(3) 1_455 ?
Si1 N1 1.729(2) . ?
Si1 C1 1.833(3) . ?
Si1 C2 1.880(3) . ?
Si1 C3 1.883(3) . ?
Si2 N1 1.717(3) . ?
Si2 C5 1.863(3) . ?
Si2 C6 1.869(3) . ?
Si2 C4 1.879(3) . ?
Si3 N2 1.731(3) . ?
Si3 C7 1.838(3) . ?
Si3 C9 1.880(3) . ?
Si3 C8 1.894(3) . ?
Si4 N2 1.719(2) . ?
Si4 C11 1.869(3) . ?
Si4 C10 1.875(3) . ?
Si4 C12 1.882(3) . ?
Si5 N3 1.717(2) . ?
Si5 C14 1.860(3) . ?
Si5 C13 1.871(4) . ?
Si5 C15 1.881(3) . ?
Si6 N3 1.724(3) . ?
Si6 C17 1.874(3) . ?
Si6 C18 1.880(3) . ?
Si6 C16 1.896(3) . ?
O1 C19 1.429(4) . ?
O1 C22 1.431(4) . ?
O2 C26 1.430(4) . ?
O2 C23 1.449(4) . ?
C1 H1A 0.8966 . ?
C1 H1B 0.9219 . ?
C2 H2A 0.9600 . ?
C2 H2B 0.9600 . ?
C2 H2C 0.9600 . ?
C3 H3A 0.9600 . ?
C3 H3B 0.9600 . ?
C3 H3C 0.9600 . ?
C4 H4A 0.9600 . ?
C4 H4B 0.9600 . ?
C4 H4C 0.9600 . ?
C5 H5A 0.9600 . ?
C5 H5B 0.9600 . ?
C5 H5C 0.9600 . ?
C6 H6A 0.9600 . ?
C6 H6B 0.9600 . ?
C6 H6C 0.9600 . ?
C7 Na 2.740(3) 1_655 ?
C7 H7A 1.0144 . ?
C7 H7B 0.9516 . ?
C8 H8A 0.9600 . ?
C8 H8B 0.9600 . ?
C8 H8C 0.9600 . ?
C9 H9A 0.9600 . ?
C9 H9B 0.9600 . ?
C9 H9C 0.9600 . ?
C10 H10A 0.9600 . ?
C10 H10B 0.9600 . ?
C10 H10C 0.9600 . ?
C11 H11A 0.9600 . ?
C11 H11B 0.9600 . ?
C11 H11C 0.9600 . ?
C12 H12A 0.9600 . ?
C12 H12B 0.9600 . ?
C12 H12C 0.9600 . ?
C13 H13A 0.9600 . ?
C13 H13B 0.9600 . ?
C13 H13C 0.9600 . ?
C14 H14A 0.9600 . ?
C14 H14B 0.9600 . ?
C14 H14C 0.9600 . ?
C15 H15A 0.9600 . ?
C15 H15B 0.9600 . ?
C15 H15C 0.9600 . ?
C16 H16A 0.9600 . ?
C16 H16B 0.9600 . ?
C16 H16C 0.9600 . ?
C17 H17A 0.9600 . ?
C17 H17B 0.9600 . ?
C17 H17C 0.9600 . ?
C18 H18A 0.9600 . ?
C18 H18B 0.9600 . ?
C18 H18C 0.9600 . ?
C19 C20 1.518(5) . ?
C19 H19A 0.9700 . ?
C19 H19B 0.9700 . ?
C20 C21 1.501(5) . ?
C20 H20A 0.9700 . ?
C20 H20B 0.9700 . ?
C21 C22 1.512(4) . ?
C21 H21A 0.9700 . ?
C21 H21B 0.9700 . ?
C22 H22A 0.9700 . ?
C22 H22B 0.9700 . ?
C23 C24 1.501(4) . ?
C23 H23A 0.9700 . ?
C23 H23B 0.9700 . ?
C24 C25 1.523(4) . ?
C24 H24A 0.9700 . ?
C24 H24B 0.9700 . ?
C25 C26 1.501(4) . ?
C25 H25A 0.9700 . ?
C25 H25B 0.9700 . ?
C26 H26A 0.9700 . ?
C26 H26B 0.9700 . ?
